data_1555971
loop_
_publ_author_name
'Shankar, Majji'
'Ghosh, Koushik'
'Mukherjee, Kallol'
'Rit, Raja K.'
'Sahoo, Akhila K.'

_publ_section_title
;
 Ru-Catalyzed One-Pot Diannulation of Heteroaryls: Direct Access to
 \p-Conjugated Polycyclic Amides.
;
_journal_issue 24
_journal_name_full 'Organic letters'
_journal_page_first 6416
_journal_page_last 6419
_journal_paper_doi 10.1021/acs.orglett.6b03314
_journal_volume 18
_journal_year 2016
_chemical_formula_sum 'C33 H21 N O S'
_chemical_formula_weight 479.57
_space_group_crystal_system monoclinic
_space_group_IT_number 14
_space_group_name_Hall '-P 2ybc'
_space_group_name_H-M_alt 'P 1 21/c 1'
_atom_sites_solution_hydrogens geom
_audit_creation_method SHELXL-2014/7
_cell_angle_alpha 90
_cell_angle_beta 114.590(4)
_cell_angle_gamma 90
_cell_formula_units_Z 8
_cell_length_a 22.035(3)
_cell_length_b 10.8485(12)
_cell_length_c 22.733(3)
_cell_measurement_reflns_used 9953
_cell_measurement_temperature 298(2)
_cell_measurement_theta_max 24.91
_cell_measurement_theta_min 2.52
_cell_volume 4941.4(11)
_computing_structure_refinement 'SHELXL-2014/7 (Sheldrick, 2014)'
_diffrn_ambient_temperature 298(2)
_diffrn_measured_fraction_theta_full 0.997
_diffrn_measured_fraction_theta_max 0.992
_diffrn_measurement_device_type 'Bruker APEX-II CCD'
_diffrn_measurement_method '\f and \w scans'
_diffrn_radiation_type MoK\a
_diffrn_radiation_wavelength 0.71073
_diffrn_reflns_av_R_equivalents 0.0646
_diffrn_reflns_av_unetI/netI 0.0484
_diffrn_reflns_Laue_measured_fraction_full 0.997
_diffrn_reflns_Laue_measured_fraction_max 0.992
_diffrn_reflns_limit_h_max 28
_diffrn_reflns_limit_h_min -28
_diffrn_reflns_limit_k_max 14
_diffrn_reflns_limit_k_min -14
_diffrn_reflns_limit_l_max 29
_diffrn_reflns_limit_l_min -29
_diffrn_reflns_number 67019
_diffrn_reflns_point_group_measured_fraction_full 0.997
_diffrn_reflns_point_group_measured_fraction_max 0.992
_diffrn_reflns_theta_full 25.242
_diffrn_reflns_theta_max 27.565
_diffrn_reflns_theta_min 2.522
_exptl_absorpt_coefficient_mu 0.158
_exptl_absorpt_process_details none
_exptl_crystal_colour yellow
_exptl_crystal_density_diffrn 1.289
_exptl_crystal_description needle
_exptl_crystal_F_000 2000
_exptl_crystal_size_max 0.40
_exptl_crystal_size_mid 0.30
_exptl_crystal_size_min 0.20
_refine_diff_density_max 0.234
_refine_diff_density_min -0.401
_refine_diff_density_rms 0.066
_refine_ls_extinction_method none
_refine_ls_goodness_of_fit_ref 1.045
_refine_ls_hydrogen_treatment constr
_refine_ls_matrix_type full
_refine_ls_number_parameters 649
_refine_ls_number_reflns 11328
_refine_ls_number_restraints 0
_refine_ls_restrained_S_all 1.045
_refine_ls_R_factor_all 0.1117
_refine_ls_R_factor_gt 0.0557
_refine_ls_shift/su_max 0.001
_refine_ls_shift/su_mean 0.000
_refine_ls_structure_factor_coef Fsqd
_refine_ls_weighting_details 'w=1/[\s^2^(Fo^2^)+(0.0618P)^2^+1.1962P] where P=(Fo^2^+2Fc^2^)/3'
_refine_ls_weighting_scheme calc
_refine_ls_wR_factor_gt 0.1255
_refine_ls_wR_factor_ref 0.1480
_reflns_Friedel_coverage 0.000
_reflns_number_gt 6776
_reflns_number_total 11328
_reflns_threshold_expression 'I > 2\s(I)'
_cod_data_source_file ol6b03314_si_003.cif
_cod_data_source_block shelx
_cod_original_cell_volume 4941.3(10)
_cod_original_sg_symbol_H-M 'P 21/c'
_cod_database_code 1555971
_shelx_shelxl_version_number 2014/7
_shelx_space_group_comment
;
The symmetry employed for this shelxl refinement is uniquely defined
by the following loop, which should always be used as a source of
symmetry information in preference to the above space-group names.
They are only intended as comments.
;

loop_
_space_group_symop_operation_xyz
'x, y, z'
'-x, y+1/2, -z+1/2'
'-x, -y, -z'
'x, -y-1/2, z-1/2'

loop_
_atom_site_label
_atom_site_type_symbol
_atom_site_fract_x
_atom_site_fract_y
_atom_site_fract_z
_atom_site_U_iso_or_equiv
_atom_site_adp_type
_atom_site_occupancy
_atom_site_site_symmetry_order
_atom_site_calc_flag
_atom_site_refinement_flags_posn
_atom_site_refinement_flags_adp
S2 S 0.50946(3) 0.30044(7) 0.22433(3) 0.0739(2) Uani 1 1 d . .
S1 S 0.70889(3) 0.20694(7) 0.29840(3) 0.0798(2) Uani 1 1 d . .
C35 C 0.55907(11) 0.5034(2) 0.18457(11) 0.0583(6) Uani 1 1 d . .
O1 O 0.85138(9) 0.23614(16) 0.30389(7) 0.0696(4) Uani 1 1 d . .
N2 N 0.59655(8) 0.53976(16) 0.14962(8) 0.0506(4) Uani 1 1 d . .
C39 C 0.59738(10) 0.46948(19) 0.09741(10) 0.0467(5) Uani 1 1 d . .
O2 O 0.54319(9) 0.57779(17) 0.21583(9) 0.0790(5) Uani 1 1 d . .
N1 N 0.90300(8) 0.23491(14) 0.41525(8) 0.0451(4) Uani 1 1 d . .
C5 C 0.90337(10) 0.18752(16) 0.47380(9) 0.0426(4) Uani 1 1 d . .
C62 C 0.70943(12) 0.80528(18) 0.15640(10) 0.0515(5) Uani 1 1 d . .
C1 C 0.84630(11) 0.22500(19) 0.35518(10) 0.0534(5) Uani 1 1 d . .
C6 C 0.96946(10) 0.15144(16) 0.52268(9) 0.0421(4) Uani 1 1 d . .
C63 C 0.77543(12) 0.7758(2) 0.19273(11) 0.0569(6) Uani 1 1 d . .
H63 H 0.7877 0.6934 0.2008 0.068 Uiso 1 1 calc R U
C23 C 1.08272(10) 0.32876(17) 0.46382(10) 0.0473(5) Uani 1 1 d . .
C12 C 1.02140(10) 0.27120(17) 0.46377(10) 0.0453(5) Uani 1 1 d . .
C13 C 0.96138(10) 0.29010(17) 0.41446(10) 0.0450(5) Uani 1 1 d . .
C9 C 1.09579(11) 0.07852(19) 0.61360(10) 0.0546(5) Uani 1 1 d . .
H9 H 1.1377 0.0564 0.6445 0.065 Uiso 1 1 calc R U
C50 C 0.58754(11) 0.26027(19) 0.04532(11) 0.0552(5) Uani 1 1 d . .
C10 C 1.08988(10) 0.15635(19) 0.56422(10) 0.0523(5) Uani 1 1 d . .
H10 H 1.1283 0.1862 0.5616 0.063 Uiso 1 1 calc R U
C24 C 1.12303(11) 0.2611(2) 0.44279(11) 0.0588(6) Uani 1 1 d . .
H24 H 1.1112 0.1806 0.4286 0.071 Uiso 1 1 calc R U
C37 C 0.55912(10) 0.2977(2) 0.13936(11) 0.0558(5) Uani 1 1 d . .
C45 C 0.63741(10) 0.66186(19) 0.06539(10) 0.0469(5) Uani 1 1 d . .
C20 C 0.85759(15) 0.2017(2) 0.64906(12) 0.0741(7) Uani 1 1 d . .
H20 H 0.8772 0.2548 0.6840 0.089 Uiso 1 1 calc R U
C38 C 0.58259(10) 0.3467(2) 0.09408(10) 0.0511(5) Uani 1 1 d . .
C7 C 0.97707(11) 0.06804(17) 0.57266(9) 0.0472(5) Uani 1 1 d . .
H7 H 0.9393 0.0360 0.5756 0.057 Uiso 1 1 calc R U
C41 C 0.59024(10) 0.5034(2) -0.01482(10) 0.0551(5) Uani 1 1 d . .
H41 H 0.5701 0.4267 -0.0272 0.066 Uiso 1 1 calc R U
C29 C 0.95329(11) 0.38367(18) 0.36355(10) 0.0505(5) Uani 1 1 d . .
C46 C 0.65865(10) 0.70527(18) 0.13150(10) 0.0491(5) Uani 1 1 d . .
C56 C 0.66543(12) 0.6724(2) 0.24200(11) 0.0585(6) Uani 1 1 d . .
C36 C 0.54573(11) 0.3745(2) 0.18030(11) 0.0570(6) Uani 1 1 d . .
C30 C 0.98530(13) 0.3718(2) 0.32309(12) 0.0695(7) Uani 1 1 d . .
H30 H 1.0078 0.2992 0.3232 0.083 Uiso 1 1 calc R U
C16 C 0.83733(10) 0.14453(18) 0.54023(10) 0.0482(5) Uani 1 1 d . .
C44 C 0.64638(11) 0.7342(2) 0.01855(11) 0.0568(5) Uani 1 1 d . .
H44 H 0.6648 0.8126 0.0294 0.068 Uiso 1 1 calc R U
C43 C 0.62829(11) 0.6905(2) -0.04315(11) 0.0631(6) Uani 1 1 d . .
H43 H 0.6347 0.7390 -0.0739 0.076 Uiso 1 1 calc R U
C4 C 0.84355(10) 0.17071(17) 0.47848(10) 0.0459(5) Uani 1 1 d . .
C8 C 1.03892(11) 0.03300(18) 0.61716(10) 0.0518(5) Uani 1 1 d . .
H8 H 1.0426 -0.0218 0.6500 0.062 Uiso 1 1 calc R U
C11 C 1.02748(10) 0.19204(16) 0.51761(9) 0.0443(4) Uani 1 1 d . .
C34 C 0.91895(15) 0.4903(2) 0.36101(12) 0.0782(8) Uani 1 1 d . .
H34 H 0.8957 0.4984 0.3868 0.094 Uiso 1 1 calc R U
C55 C 0.64849(12) 0.2335(2) 0.04444(13) 0.0651(6) Uani 1 1 d . .
H55 H 0.6872 0.2696 0.0746 0.078 Uiso 1 1 calc R U
C25 C 1.18019(13) 0.3104(2) 0.44238(13) 0.0711(7) Uani 1 1 d . .
H25 H 1.2065 0.2637 0.4277 0.085 Uiso 1 1 calc R U
C28 C 1.10190(12) 0.44725(19) 0.48528(10) 0.0588(6) Uani 1 1 d . .
H28 H 1.0757 0.4948 0.4997 0.071 Uiso 1 1 calc R U
C47 C 0.63733(11) 0.64640(19) 0.17112(10) 0.0509(5) Uani 1 1 d . .
C22 C 0.86585(12) 0.2228(2) 0.59300(11) 0.0580(6) Uani 1 1 d . .
H22 H 0.8908 0.2901 0.5905 0.070 Uiso 1 1 calc R U
C3 C 0.78304(10) 0.18235(19) 0.42087(10) 0.0516(5) Uani 1 1 d . .
C40 C 0.60926(9) 0.54332(19) 0.04886(9) 0.0456(5) Uani 1 1 d . .
C2 C 0.78598(11) 0.20473(19) 0.36255(11) 0.0554(5) Uani 1 1 d . .
C27 C 1.15996(14) 0.4957(2) 0.48540(13) 0.0745(7) Uani 1 1 d . .
H27 H 1.1729 0.5754 0.5006 0.089 Uiso 1 1 calc R U
C67 C 0.69301(15) 0.9292(2) 0.14496(13) 0.0764(7) Uani 1 1 d . .
H67 H 0.6492 0.9525 0.1197 0.092 Uiso 1 1 calc R U
C17 C 0.80031(11) 0.0453(2) 0.54579(12) 0.0615(6) Uani 1 1 d . .
H17 H 0.7807 -0.0087 0.5112 0.074 Uiso 1 1 calc R U
C49 C 0.54107(13) 0.1736(2) 0.14628(13) 0.0731(7) Uani 1 1 d . .
H49 H 0.5471 0.1073 0.1233 0.088 Uiso 1 1 calc R U
C15 C 0.71534(12) 0.1698(2) 0.41225(13) 0.0699(7) Uani 1 1 d . .
H15 H 0.7027 0.1553 0.4459 0.084 Uiso 1 1 calc R U
C42 C 0.60075(11) 0.5751(2) -0.05942(11) 0.0614(6) Uani 1 1 d . .
H42 H 0.5891 0.5452 -0.1011 0.074 Uiso 1 1 calc R U
C51 C 0.53145(14) 0.2043(3) 0.00056(15) 0.0830(8) Uani 1 1 d . .
H51 H 0.4902 0.2194 0.0012 0.100 Uiso 1 1 calc R U
C19 C 0.82095(15) 0.1039(3) 0.65376(15) 0.0836(8) Uani 1 1 d . .
H19 H 0.8155 0.0904 0.6917 0.100 Uiso 1 1 calc R U
C33 C 0.9183(2) 0.5858(3) 0.32063(15) 0.1069(12) Uani 1 1 d . .
H33 H 0.8952 0.6579 0.3198 0.128 Uiso 1 1 calc R U
C64 C 0.82367(15) 0.8655(2) 0.21738(12) 0.0764(7) Uani 1 1 d . .
H64 H 0.8680 0.8433 0.2411 0.092 Uiso 1 1 calc R U
C61 C 0.66165(15) 0.7882(3) 0.26523(13) 0.0778(8) Uani 1 1 d . .
H61 H 0.6370 0.8503 0.2373 0.093 Uiso 1 1 calc R U
C31 C 0.98403(16) 0.4672(4) 0.28245(14) 0.0957(10) Uani 1 1 d . .
H31 H 1.0055 0.4584 0.2550 0.115 Uiso 1 1 calc R U
C26 C 1.19839(14) 0.4277(3) 0.46347(14) 0.0782(8) Uani 1 1 d . .
H26 H 1.2370 0.4615 0.4629 0.094 Uiso 1 1 calc R U
C66 C 0.7426(2) 1.0190(2) 0.17147(15) 0.0928(10) Uani 1 1 d . .
H66 H 0.7312 1.1020 0.1645 0.111 Uiso 1 1 calc R U
C48 C 0.51454(14) 0.1634(3) 0.18958(14) 0.0804(8) Uani 1 1 d . .
H48 H 0.5003 0.0889 0.1997 0.097 Uiso 1 1 calc R U
C18 C 0.79225(13) 0.0259(3) 0.60234(15) 0.0780(8) Uani 1 1 d . .
H18 H 0.7671 -0.0408 0.6053 0.094 Uiso 1 1 calc R U
C60 C 0.69583(19) 0.8103(4) 0.33207(18) 0.1000(11) Uani 1 1 d . .
H60 H 0.6947 0.8882 0.3487 0.120 Uiso 1 1 calc R U
C14 C 0.67186(13) 0.1811(3) 0.35005(14) 0.0842(8) Uani 1 1 d . .
H14 H 0.6259 0.1755 0.3364 0.101 Uiso 1 1 calc R U
C57 C 0.70081(14) 0.5804(3) 0.28452(12) 0.0790(8) Uani 1 1 d . .
H57 H 0.7027 0.5020 0.2688 0.095 Uiso 1 1 calc R U
C54 C 0.65179(19) 0.1534(3) -0.00091(19) 0.0943(10) Uani 1 1 d . .
H54 H 0.6931 0.1356 -0.0009 0.113 Uiso 1 1 calc R U
C32 C 0.9514(2) 0.5748(3) 0.28224(16) 0.1083(12) Uani 1 1 d . .
H32 H 0.9520 0.6400 0.2559 0.130 Uiso 1 1 calc R U
C65 C 0.80661(19) 0.9868(3) 0.20702(13) 0.0906(10) Uani 1 1 d . .
H65 H 0.8391 1.0473 0.2245 0.109 Uiso 1 1 calc R U
C58 C 0.73309(17) 0.6035(4) 0.34940(15) 0.1055(11) Uani 1 1 d . .
H58 H 0.7567 0.5407 0.3775 0.127 Uiso 1 1 calc R U
C53 C 0.5961(3) 0.0996(3) -0.0458(2) 0.1210(14) Uani 1 1 d . .
H53 H 0.5990 0.0456 -0.0763 0.145 Uiso 1 1 calc R U
C52 C 0.5357(2) 0.1265(3) -0.04505(19) 0.1218(13) Uani 1 1 d . .
H52 H 0.4970 0.0915 -0.0759 0.146 Uiso 1 1 calc R U
C59 C 0.73095(17) 0.7164(5) 0.37285(16) 0.1064(12) Uani 1 1 d . .
H59 H 0.7534 0.7312 0.4170 0.128 Uiso 1 1 calc R U

loop_
_atom_site_aniso_label
_atom_site_aniso_U_11
_atom_site_aniso_U_22
_atom_site_aniso_U_33
_atom_site_aniso_U_23
_atom_site_aniso_U_13
_atom_site_aniso_U_12
S2 0.0615(4) 0.1073(5) 0.0558(4) 0.0160(3) 0.0272(3) -0.0128(3)
S1 0.0603(4) 0.1035(5) 0.0551(4) 0.0073(4) 0.0035(3) 0.0081(3)
C35 0.0484(13) 0.0833(16) 0.0472(13) 0.0026(11) 0.0239(11) 0.0011(11)
O1 0.0786(12) 0.0842(11) 0.0399(9) 0.0014(8) 0.0185(8) -0.0100(9)
N2 0.0507(10) 0.0620(11) 0.0441(10) 0.0036(8) 0.0250(8) 0.0000(8)
C39 0.0367(11) 0.0612(13) 0.0431(11) 0.0019(9) 0.0175(9) 0.0052(9)
O2 0.0845(12) 0.0970(13) 0.0798(12) -0.0123(10) 0.0582(11) -0.0052(10)
N1 0.0503(10) 0.0451(9) 0.0381(9) 0.0037(7) 0.0167(8) 0.0062(7)
C5 0.0525(12) 0.0366(9) 0.0376(10) 0.0013(8) 0.0177(9) 0.0047(8)
C62 0.0667(15) 0.0476(11) 0.0451(12) 0.0030(9) 0.0281(11) 0.0019(10)
C1 0.0640(14) 0.0507(12) 0.0380(12) 0.0024(9) 0.0139(10) 0.0032(10)
C6 0.0489(12) 0.0380(9) 0.0380(10) -0.0007(8) 0.0165(9) 0.0043(8)
C63 0.0662(15) 0.0526(12) 0.0497(13) 0.0002(10) 0.0220(12) -0.0030(11)
C23 0.0550(13) 0.0446(11) 0.0418(11) 0.0032(8) 0.0197(10) 0.0005(9)
C12 0.0548(13) 0.0397(10) 0.0453(12) 0.0013(8) 0.0246(10) 0.0034(9)
C13 0.0557(13) 0.0405(10) 0.0412(11) 0.0022(8) 0.0224(10) 0.0066(9)
C9 0.0515(13) 0.0579(12) 0.0443(12) 0.0032(10) 0.0100(10) 0.0095(10)
C50 0.0501(13) 0.0546(12) 0.0639(15) 0.0028(10) 0.0265(12) 0.0004(10)
C10 0.0465(12) 0.0568(12) 0.0500(13) 0.0048(10) 0.0164(10) 0.0032(9)
C24 0.0598(14) 0.0533(12) 0.0657(15) -0.0095(11) 0.0286(12) -0.0077(10)
C37 0.0408(12) 0.0684(14) 0.0545(13) 0.0092(11) 0.0161(10) -0.0011(10)
C45 0.0380(11) 0.0604(12) 0.0434(11) 0.0072(9) 0.0179(9) 0.0095(9)
C20 0.096(2) 0.0762(17) 0.0528(15) 0.0039(12) 0.0331(15) 0.0264(15)
C38 0.0403(11) 0.0620(13) 0.0511(13) 0.0033(10) 0.0191(10) 0.0018(9)
C7 0.0548(13) 0.0421(10) 0.0457(12) 0.0053(9) 0.0218(10) 0.0055(9)
C41 0.0479(13) 0.0682(13) 0.0459(13) 0.0026(11) 0.0162(10) 0.0115(10)
C29 0.0603(13) 0.0491(11) 0.0398(11) 0.0046(9) 0.0184(10) 0.0028(10)
C46 0.0507(12) 0.0537(12) 0.0447(12) 0.0060(9) 0.0216(10) 0.0089(9)
C56 0.0633(14) 0.0730(15) 0.0464(13) -0.0015(11) 0.0300(11) -0.0076(11)
C36 0.0454(12) 0.0793(16) 0.0466(12) 0.0100(11) 0.0194(10) -0.0025(11)
C30 0.0743(17) 0.0849(17) 0.0549(14) 0.0154(13) 0.0326(13) 0.0109(13)
C16 0.0478(12) 0.0479(11) 0.0504(12) 0.0054(9) 0.0220(10) 0.0113(9)
C44 0.0512(13) 0.0695(14) 0.0514(13) 0.0108(11) 0.0231(11) 0.0045(10)
C43 0.0540(14) 0.0918(18) 0.0475(14) 0.0178(12) 0.0250(11) 0.0081(12)
C4 0.0503(12) 0.0410(10) 0.0444(11) 0.0000(8) 0.0176(10) 0.0062(8)
C8 0.0637(14) 0.0471(11) 0.0421(12) 0.0085(9) 0.0197(11) 0.0105(10)
C11 0.0507(12) 0.0395(10) 0.0411(11) -0.0002(8) 0.0177(9) 0.0038(8)
C34 0.120(2) 0.0626(15) 0.0534(15) 0.0120(12) 0.0378(15) 0.0265(15)
C55 0.0591(15) 0.0607(14) 0.0848(18) 0.0187(12) 0.0392(14) 0.0157(11)
C25 0.0658(16) 0.0811(17) 0.0732(17) -0.0063(13) 0.0358(14) -0.0091(13)
C28 0.0784(16) 0.0433(11) 0.0484(13) 0.0000(9) 0.0203(12) 0.0017(11)
C47 0.0519(12) 0.0570(12) 0.0454(12) 0.0018(10) 0.0220(10) 0.0035(10)
C22 0.0712(15) 0.0499(12) 0.0521(13) 0.0022(10) 0.0249(12) 0.0095(10)
C3 0.0496(13) 0.0515(12) 0.0504(13) -0.0019(9) 0.0173(10) 0.0083(9)
C40 0.0362(11) 0.0602(12) 0.0411(11) 0.0065(9) 0.0168(9) 0.0108(9)
C2 0.0528(13) 0.0575(12) 0.0470(13) 0.0002(10) 0.0119(10) 0.0066(10)
C27 0.0873(19) 0.0455(13) 0.0713(17) 0.0074(12) 0.0137(15) -0.0176(13)
C67 0.102(2) 0.0581(15) 0.0690(17) 0.0125(12) 0.0349(16) 0.0169(14)
C17 0.0521(13) 0.0638(14) 0.0684(16) 0.0067(12) 0.0248(12) 0.0024(11)
C49 0.0683(16) 0.0738(16) 0.0776(18) 0.0080(13) 0.0308(15) -0.0094(13)
C15 0.0531(14) 0.0862(17) 0.0673(17) 0.0003(13) 0.0220(13) 0.0133(12)
C42 0.0547(14) 0.0887(17) 0.0406(12) 0.0056(12) 0.0198(11) 0.0143(12)
C51 0.0658(17) 0.0927(19) 0.095(2) -0.0263(17) 0.0379(16) -0.0183(14)
C19 0.084(2) 0.111(2) 0.0684(19) 0.0292(17) 0.0444(17) 0.0285(18)
C33 0.180(4) 0.0577(16) 0.074(2) 0.0231(14) 0.044(2) 0.0265(18)
C64 0.0836(19) 0.0738(17) 0.0590(15) -0.0009(13) 0.0171(14) -0.0205(14)
C61 0.099(2) 0.0851(18) 0.0659(17) -0.0149(14) 0.0502(16) -0.0115(15)
C31 0.090(2) 0.135(3) 0.0677(19) 0.0329(19) 0.0383(17) -0.005(2)
C26 0.0700(17) 0.0803(18) 0.0823(19) 0.0112(15) 0.0298(16) -0.0196(14)
C66 0.161(3) 0.0432(14) 0.0736(19) 0.0066(13) 0.049(2) -0.0037(17)
C48 0.0805(19) 0.0844(18) 0.0762(18) 0.0170(14) 0.0324(16) -0.0173(14)
C18 0.0610(16) 0.0948(19) 0.088(2) 0.0310(17) 0.0403(16) 0.0076(14)
C60 0.120(3) 0.121(3) 0.086(2) -0.045(2) 0.069(2) -0.043(2)
C14 0.0513(15) 0.116(2) 0.0721(18) 0.0037(16) 0.0130(14) 0.0145(14)
C57 0.0856(19) 0.101(2) 0.0498(15) 0.0087(14) 0.0272(14) 0.0029(15)
C54 0.118(3) 0.0722(18) 0.128(3) 0.0212(19) 0.087(3) 0.0350(18)
C32 0.149(3) 0.089(2) 0.076(2) 0.0361(18) 0.036(2) -0.013(2)
C65 0.128(3) 0.0706(18) 0.0540(16) 0.0009(13) 0.0184(18) -0.0337(18)
C58 0.091(2) 0.165(4) 0.0535(19) 0.014(2) 0.0236(17) 0.010(2)
C53 0.178(4) 0.079(2) 0.143(4) -0.032(2) 0.104(4) -0.004(2)
C52 0.138(3) 0.113(3) 0.124(3) -0.060(2) 0.064(3) -0.043(2)
C59 0.084(2) 0.182(4) 0.0525(18) -0.018(2) 0.0284(17) -0.031(2)

loop_
_atom_type_symbol
_atom_type_description
_atom_type_scat_dispersion_real
_atom_type_scat_dispersion_imag
_atom_type_scat_source
C C 0.0033 0.0016 'International Tables Vol C Tables 4.2.6.8 and 6.1.1.4'
H H 0.0000 0.0000 'International Tables Vol C Tables 4.2.6.8 and 6.1.1.4'
N N 0.0061 0.0033 'International Tables Vol C Tables 4.2.6.8 and 6.1.1.4'
O O 0.0106 0.0060 'International Tables Vol C Tables 4.2.6.8 and 6.1.1.4'
S S 0.1246 0.1234 'International Tables Vol C Tables 4.2.6.8 and 6.1.1.4'

loop_
_geom_angle_atom_site_label_1
_geom_angle_atom_site_label_2
_geom_angle_atom_site_label_3
_geom_angle
C48 S2 C36 90.11(12)
C14 S1 C2 90.03(12)
O2 C35 N2 121.2(2)
O2 C35 C36 126.1(2)
N2 C35 C36 112.72(19)
C39 N2 C35 122.19(18)
C39 N2 C47 119.96(16)
C35 N2 C47 117.74(17)
C38 C39 N2 119.01(18)
C38 C39 C40 126.99(19)
N2 C39 C40 113.79(17)
C1 N1 C5 122.14(17)
C1 N1 C13 117.20(16)
C5 N1 C13 120.61(16)
C4 C5 N1 119.11(18)
C4 C5 C6 125.80(18)
N1 C5 C6 114.91(17)
C63 C62 C67 117.7(2)
C63 C62 C46 119.80(18)
C67 C62 C46 122.5(2)
O1 C1 N1 121.1(2)
O1 C1 C2 126.0(2)
N1 C1 C2 112.91(18)
C11 C6 C7 117.54(18)
C11 C6 C5 120.31(17)
C7 C6 C5 121.95(18)
C64 C63 C62 121.6(2)
C64 C63 H63 119.2
C62 C63 H63 119.2
C28 C23 C24 118.1(2)
C28 C23 C12 122.46(19)
C24 C23 C12 119.39(18)
C13 C12 C11 120.31(18)
C13 C12 C23 120.90(18)
C11 C12 C23 118.78(18)
C12 C13 N1 120.28(17)
C12 C13 C29 120.51(18)
N1 C13 C29 118.54(18)
C10 C9 C8 119.4(2)
C10 C9 H9 120.3
C8 C9 H9 120.3
C51 C50 C55 118.5(2)
C51 C50 C38 120.5(2)
C55 C50 C38 121.0(2)
C9 C10 C11 121.4(2)
C9 C10 H10 119.3
C11 C10 H10 119.3
C25 C24 C23 121.3(2)
C25 C24 H24 119.4
C23 C24 H24 119.4
C36 C37 C49 110.5(2)
C36 C37 C38 120.4(2)
C49 C37 C38 128.9(2)
C44 C45 C40 119.59(19)
C44 C45 C46 121.2(2)
C40 C45 C46 119.20(18)
C19 C20 C22 120.8(3)
C19 C20 H20 119.6
C22 C20 H20 119.6
C39 C38 C37 118.12(19)
C39 C38 C50 124.41(19)
C37 C38 C50 117.45(19)
C8 C7 C6 121.5(2)
C8 C7 H7 119.3
C6 C7 H7 119.3
C42 C41 C40 121.3(2)
C42 C41 H41 119.4
C40 C41 H41 119.4
C34 C29 C30 118.6(2)
C34 C29 C13 119.47(19)
C30 C29 C13 121.62(19)
C47 C46 C45 119.3(2)
C47 C46 C62 120.66(19)
C45 C46 C62 119.74(17)
C61 C56 C57 119.8(2)
C61 C56 C47 121.4(2)
C57 C56 C47 118.6(2)
C37 C36 C35 123.2(2)
C37 C36 S2 113.27(18)
C35 C36 S2 123.54(18)
C29 C30 C31 120.2(3)
C29 C30 H30 119.9
C31 C30 H30 119.9
C17 C16 C22 117.9(2)
C17 C16 C4 121.4(2)
C22 C16 C4 120.68(19)
C43 C44 C45 120.7(2)
C43 C44 H44 119.7
C45 C44 H44 119.7
C44 C43 C42 119.8(2)
C44 C43 H43 120.1
C42 C43 H43 120.1
C5 C4 C3 118.27(19)
C5 C4 C16 124.24(18)
C3 C4 C16 117.47(18)
C7 C8 C9 120.37(19)
C7 C8 H8 119.8
C9 C8 H8 119.8
C10 C11 C6 119.62(18)
C10 C11 C12 121.24(19)
C6 C11 C12 119.14(18)
C29 C34 C33 120.9(3)
C29 C34 H34 119.5
C33 C34 H34 119.5
C54 C55 C50 120.0(3)
C54 C55 H55 120.0
C50 C55 H55 120.0
C26 C25 C24 119.9(2)
C26 C25 H25 120.0
C24 C25 H25 120.0
C23 C28 C27 120.2(2)
C23 C28 H28 119.9
C27 C28 H28 119.9
C46 C47 N2 120.38(19)
C46 C47 C56 122.1(2)
N2 C47 C56 116.35(18)
C20 C22 C16 120.7(2)
C20 C22 H22 119.7
C16 C22 H22 119.7
C2 C3 C15 110.5(2)
C2 C3 C4 119.8(2)
C15 C3 C4 129.7(2)
C41 C40 C45 117.92(19)
C41 C40 C39 122.49(19)
C45 C40 C39 119.49(18)
C3 C2 C1 124.1(2)
C3 C2 S1 113.21(17)
C1 C2 S1 122.65(17)
C26 C27 C28 120.5(2)
C26 C27 H27 119.7
C28 C27 H27 119.7
C62 C67 C66 119.9(3)
C62 C67 H67 120.1
C66 C67 H67 120.1
C18 C17 C16 120.6(2)
C18 C17 H17 119.7
C16 C17 H17 119.7
C48 C49 C37 112.6(3)
C48 C49 H49 123.7
C37 C49 H49 123.7
C14 C15 C3 112.5(2)
C14 C15 H15 123.8
C3 C15 H15 123.8
C41 C42 C43 120.6(2)
C41 C42 H42 119.7
C43 C42 H42 119.7
C52 C51 C50 120.7(3)
C52 C51 H51 119.7
C50 C51 H51 119.7
C20 C19 C18 119.5(3)
C20 C19 H19 120.2
C18 C19 H19 120.2
C32 C33 C34 120.2(3)
C32 C33 H33 119.9
C34 C33 H33 119.9
C65 C64 C63 120.1(3)
C65 C64 H64 119.9
C63 C64 H64 119.9
C56 C61 C60 118.6(3)
C56 C61 H61 120.7
C60 C61 H61 120.7
C32 C31 C30 120.4(3)
C32 C31 H31 119.8
C30 C31 H31 119.8
C25 C26 C27 119.9(2)
C25 C26 H26 120.1
C27 C26 H26 120.1
C65 C66 C67 120.8(3)
C65 C66 H66 119.6
C67 C66 H66 119.6
C49 C48 S2 113.5(2)
C49 C48 H48 123.2
S2 C48 H48 123.2
C19 C18 C17 120.5(3)
C19 C18 H18 119.8
C17 C18 H18 119.8
C59 C60 C61 119.9(3)
C59 C60 H60 120.1
C61 C60 H60 120.1
C15 C14 S1 113.8(2)
C15 C14 H14 123.1
S1 C14 H14 123.1
C58 C57 C56 120.7(3)
C58 C57 H57 119.6
C56 C57 H57 119.6
C53 C54 C55 121.5(3)
C53 C54 H54 119.3
C55 C54 H54 119.3
C33 C32 C31 119.6(3)
C33 C32 H32 120.2
C31 C32 H32 120.2
C66 C65 C64 120.0(3)
C66 C65 H65 120.0
C64 C65 H65 120.0
C59 C58 C57 120.4(3)
C59 C58 H58 119.8
C57 C58 H58 119.8
C54 C53 C52 118.6(3)
C54 C53 H53 120.7
C52 C53 H53 120.7
C51 C52 C53 120.8(3)
C51 C52 H52 119.6
C53 C52 H52 119.6
C58 C59 C60 120.6(3)
C58 C59 H59 119.7
C60 C59 H59 119.7

loop_
_geom_bond_atom_site_label_1
_geom_bond_atom_site_label_2
_geom_bond_distance
S2 C48 1.709(3)
S2 C36 1.718(2)
S1 C14 1.709(3)
S1 C2 1.718(2)
C35 O2 1.219(3)
C35 N2 1.419(3)
C35 C36 1.424(3)
O1 C1 1.223(3)
N2 C39 1.417(3)
N2 C47 1.421(3)
C39 C38 1.366(3)
C39 C40 1.473(3)
N1 C1 1.420(3)
N1 C5 1.424(2)
N1 C13 1.426(3)
C5 C4 1.378(3)
C5 C6 1.470(3)
C62 C63 1.378(3)
C62 C67 1.389(3)
C62 C46 1.491(3)
C1 C2 1.424(3)
C6 C11 1.401(3)
C6 C7 1.407(3)
C63 C64 1.377(3)
C63 H63 0.9300
C23 C28 1.377(3)
C23 C24 1.382(3)
C23 C12 1.488(3)
C12 C13 1.347(3)
C12 C11 1.455(3)
C13 C29 1.493(3)
C9 C10 1.367(3)
C9 C8 1.380(3)
C9 H9 0.9300
C50 C51 1.373(3)
C50 C55 1.382(3)
C50 C38 1.490(3)
C10 C11 1.397(3)
C10 H10 0.9300
C24 C25 1.372(3)
C24 H24 0.9300
C37 C36 1.370(3)
C37 C49 1.431(3)
C37 C38 1.433(3)
C45 C44 1.401(3)
C45 C40 1.409(3)
C45 C46 1.454(3)
C20 C19 1.364(4)
C20 C22 1.379(3)
C20 H20 0.9300
C7 C8 1.370(3)
C7 H7 0.9300
C41 C42 1.372(3)
C41 C40 1.398(3)
C41 H41 0.9300
C29 C34 1.370(3)
C29 C30 1.378(3)
C46 C47 1.339(3)
C56 C61 1.378(3)
C56 C57 1.382(3)
C56 C47 1.493(3)
C30 C31 1.380(4)
C30 H30 0.9300
C16 C17 1.388(3)
C16 C22 1.388(3)
C16 C4 1.493(3)
C44 C43 1.373(3)
C44 H44 0.9300
C43 C42 1.374(3)
C43 H43 0.9300
C4 C3 1.434(3)
C8 H8 0.9300
C34 C33 1.381(4)
C34 H34 0.9300
C55 C54 1.373(4)
C55 H55 0.9300
C25 C26 1.360(4)
C25 H25 0.9300
C28 C27 1.382(3)
C28 H28 0.9300
C22 H22 0.9300
C3 C2 1.376(3)
C3 C15 1.428(3)
C27 C26 1.365(4)
C27 H27 0.9300
C67 C66 1.399(4)
C67 H67 0.9300
C17 C18 1.385(3)
C17 H17 0.9300
C49 C48 1.342(3)
C49 H49 0.9300
C15 C14 1.344(4)
C15 H15 0.9300
C42 H42 0.9300
C51 C52 1.370(4)
C51 H51 0.9300
C19 C18 1.367(4)
C19 H19 0.9300
C33 C32 1.356(5)
C33 H33 0.9300
C64 C65 1.361(4)
C64 H64 0.9300
C61 C60 1.407(4)
C61 H61 0.9300
C31 C32 1.369(5)
C31 H31 0.9300
C26 H26 0.9300
C66 C65 1.348(4)
C66 H66 0.9300
C48 H48 0.9300
C18 H18 0.9300
C60 C59 1.378(5)
C60 H60 0.9300
C14 H14 0.9300
C57 C58 1.368(4)
C57 H57 0.9300
C54 C53 1.358(5)
C54 H54 0.9300
C32 H32 0.9300
C65 H65 0.9300
C58 C59 1.344(5)
C58 H58 0.9300
C53 C52 1.371(5)
C53 H53 0.9300
C52 H52 0.9300
C59 H59 0.9300

loop_
_geom_torsion_atom_site_label_1
_geom_torsion_atom_site_label_2
_geom_torsion_atom_site_label_3
_geom_torsion_atom_site_label_4
_geom_torsion
O2 C35 N2 C39 -158.9(2)
C36 C35 N2 C39 23.3(3)
O2 C35 N2 C47 24.9(3)
C36 C35 N2 C47 -152.83(19)
C35 N2 C39 C38 -23.4(3)
C47 N2 C39 C38 152.65(19)
C35 N2 C39 C40 151.71(18)
C47 N2 C39 C40 -32.2(2)
C1 N1 C5 C4 -22.9(3)
C13 N1 C5 C4 159.84(17)
C1 N1 C5 C6 152.42(17)
C13 N1 C5 C6 -24.9(2)
C5 N1 C1 O1 -160.91(19)
C13 N1 C1 O1 16.5(3)
C5 N1 C1 C2 20.6(3)
C13 N1 C1 C2 -162.06(16)
C4 C5 C6 C11 -168.99(18)
N1 C5 C6 C11 16.1(2)
C4 C5 C6 C7 16.3(3)
N1 C5 C6 C7 -158.66(17)
C67 C62 C63 C64 0.4(3)
C46 C62 C63 C64 -179.0(2)
C28 C23 C12 C13 84.2(3)
C24 C23 C12 C13 -97.0(2)
C28 C23 C12 C11 -96.8(2)
C24 C23 C12 C11 82.0(2)
C11 C12 C13 N1 1.4(3)
C23 C12 C13 N1 -179.64(17)
C11 C12 C13 C29 171.96(17)
C23 C12 C13 C29 -9.1(3)
C1 N1 C13 C12 -160.60(18)
C5 N1 C13 C12 16.8(3)
C1 N1 C13 C29 28.7(2)
C5 N1 C13 C29 -153.94(17)
C8 C9 C10 C11 0.7(3)
C28 C23 C24 C25 -0.8(3)
C12 C23 C24 C25 -179.6(2)
N2 C39 C38 C37 7.3(3)
C40 C39 C38 C37 -167.07(19)
N2 C39 C38 C50 -174.29(18)
C40 C39 C38 C50 11.3(3)
C36 C37 C38 C39 6.4(3)
C49 C37 C38 C39 -179.3(2)
C36 C37 C38 C50 -172.1(2)
C49 C37 C38 C50 2.2(3)
C51 C50 C38 C39 -115.5(3)
C55 C50 C38 C39 65.2(3)
C51 C50 C38 C37 62.9(3)
C55 C50 C38 C37 -116.4(2)
C11 C6 C7 C8 3.7(3)
C5 C6 C7 C8 178.59(18)
C12 C13 C29 C34 -109.3(3)
N1 C13 C29 C34 61.4(3)
C12 C13 C29 C30 63.9(3)
N1 C13 C29 C30 -125.4(2)
C44 C45 C46 C47 166.3(2)
C40 C45 C46 C47 -15.7(3)
C44 C45 C46 C62 -20.3(3)
C40 C45 C46 C62 157.63(18)
C63 C62 C46 C47 75.3(3)
C67 C62 C46 C47 -104.1(3)
C63 C62 C46 C45 -97.9(2)
C67 C62 C46 C45 82.7(3)
C49 C37 C36 C35 179.4(2)
C38 C37 C36 C35 -5.3(3)
C49 C37 C36 S2 -2.1(2)
C38 C37 C36 S2 173.16(16)
O2 C35 C36 C37 173.4(2)
N2 C35 C36 C37 -9.0(3)
O2 C35 C36 S2 -4.9(4)
N2 C35 C36 S2 172.68(15)
C48 S2 C36 C37 1.83(19)
C48 S2 C36 C35 -179.7(2)
C34 C29 C30 C31 1.8(4)
C13 C29 C30 C31 -171.4(2)
C40 C45 C44 C43 -0.3(3)
C46 C45 C44 C43 177.7(2)
C45 C44 C43 C42 0.4(3)
N1 C5 C4 C3 10.1(3)
C6 C5 C4 C3 -164.65(18)
N1 C5 C4 C16 -168.08(17)
C6 C5 C4 C16 17.2(3)
C17 C16 C4 C5 -128.0(2)
C22 C16 C4 C5 55.3(3)
C17 C16 C4 C3 53.9(3)
C22 C16 C4 C3 -122.9(2)
C6 C7 C8 C9 -0.5(3)
C10 C9 C8 C7 -1.8(3)
C9 C10 C11 C6 2.5(3)
C9 C10 C11 C12 -177.67(19)
C7 C6 C11 C10 -4.7(3)
C5 C6 C11 C10 -179.61(17)
C7 C6 C11 C12 175.56(17)
C5 C6 C11 C12 0.6(3)
C13 C12 C11 C10 170.34(18)
C23 C12 C11 C10 -8.6(3)
C13 C12 C11 C6 -9.9(3)
C23 C12 C11 C6 171.14(17)
C30 C29 C34 C33 -2.4(4)
C13 C29 C34 C33 171.0(3)
C51 C50 C55 C54 0.6(4)
C38 C50 C55 C54 179.9(2)
C23 C24 C25 C26 0.6(4)
C24 C23 C28 C27 0.1(3)
C12 C23 C28 C27 178.9(2)
C45 C46 C47 N2 2.5(3)
C62 C46 C47 N2 -170.78(18)
C45 C46 C47 C56 169.91(19)
C62 C46 C47 C56 -3.4(3)
C39 N2 C47 C46 22.6(3)
C35 N2 C47 C46 -161.1(2)
C39 N2 C47 C56 -145.49(19)
C35 N2 C47 C56 30.7(3)
C61 C56 C47 C46 60.1(3)
C57 C56 C47 C46 -114.4(3)
C61 C56 C47 N2 -132.0(2)
C57 C56 C47 N2 53.5(3)
C19 C20 C22 C16 -0.3(4)
C17 C16 C22 C20 0.2(3)
C4 C16 C22 C20 177.1(2)
C5 C4 C3 C2 2.6(3)
C16 C4 C3 C2 -179.09(18)
C5 C4 C3 C15 -180.0(2)
C16 C4 C3 C15 -1.7(3)
C42 C41 C40 C45 2.4(3)
C42 C41 C40 C39 178.73(19)
C44 C45 C40 C41 -1.1(3)
C46 C45 C40 C41 -179.05(18)
C44 C45 C40 C39 -177.54(18)
C46 C45 C40 C39 4.5(3)
C38 C39 C40 C41 16.9(3)
N2 C39 C40 C41 -157.80(18)
C38 C39 C40 C45 -166.82(19)
N2 C39 C40 C45 18.5(3)
C15 C3 C2 C1 178.2(2)
C4 C3 C2 C1 -3.9(3)
C15 C3 C2 S1 -1.4(2)
C4 C3 C2 S1 176.45(15)
O1 C1 C2 C3 174.3(2)
N1 C1 C2 C3 -7.3(3)
O1 C1 C2 S1 -6.1(3)
N1 C1 C2 S1 172.31(14)
C14 S1 C2 C3 1.30(19)
C14 S1 C2 C1 -178.3(2)
C23 C28 C27 C26 0.9(4)
C63 C62 C67 C66 -1.6(4)
C46 C62 C67 C66 177.8(2)
C22 C16 C17 C18 0.1(3)
C4 C16 C17 C18 -176.7(2)
C36 C37 C49 C48 1.3(3)
C38 C37 C49 C48 -173.5(2)
C2 C3 C15 C14 0.8(3)
C4 C3 C15 C14 -176.8(2)
C40 C41 C42 C43 -2.3(3)
C44 C43 C42 C41 0.9(3)
C55 C50 C51 C52 -1.9(4)
C38 C50 C51 C52 178.9(3)
C22 C20 C19 C18 0.1(4)
C29 C34 C33 C32 0.6(5)
C62 C63 C64 C65 1.1(4)
C57 C56 C61 C60 1.7(4)
C47 C56 C61 C60 -172.6(2)
C29 C30 C31 C32 0.5(5)
C24 C25 C26 C27 0.4(4)
C28 C27 C26 C25 -1.2(4)
C62 C67 C66 C65 1.4(4)
C37 C49 C48 S2 0.1(3)
C36 S2 C48 C49 -1.1(2)
C20 C19 C18 C17 0.2(4)
C16 C17 C18 C19 -0.3(4)
C56 C61 C60 C59 -1.3(4)
C3 C15 C14 S1 0.2(3)
C2 S1 C14 C15 -0.8(2)
C61 C56 C57 C58 -1.0(4)
C47 C56 C57 C58 173.5(3)
C50 C55 C54 C53 0.4(4)
C34 C33 C32 C31 1.7(6)
C30 C31 C32 C33 -2.3(5)
C67 C66 C65 C64 0.1(5)
C63 C64 C65 C66 -1.3(4)
C56 C57 C58 C59 -0.1(5)
C55 C54 C53 C52 -0.2(6)
C50 C51 C52 C53 2.1(6)
C54 C53 C52 C51 -1.1(6)
C57 C58 C59 C60 0.5(5)
C61 C60 C59 C58 0.2(5)
